data_7111708
loop_
_publ_author_name
'Hisamatsu, Yosuke'
'Aihara, Hidenori'

_publ_section_title
;
 Diverse dimerization of molecular tweezers with a
 2,4,6-triphenyl-1,3,5-triazine spacer in the solid state
;
_journal_issue 27
_journal_name_full 'Chemical Communications'
_journal_page_first 4902
_journal_page_last 4904
_journal_paper_doi 10.1039/c0cc00454e
_journal_volume 46
_journal_year 2010
_chemical_formula_moiety 'C47 H29 N5 '
_chemical_formula_sum 'C47 H29 N5'
_chemical_formula_weight 663.78
_space_group_IT_number 2
_symmetry_cell_setting triclinic
_symmetry_Int_Tables_number 2
_symmetry_space_group_name_Hall '-P 1'
_symmetry_space_group_name_H-M 'P -1'
_cell_angle_alpha 66.7194(8)
_cell_angle_beta 84.1129(9)
_cell_angle_gamma 79.5695(10)
_cell_formula_units_Z 2
_cell_length_a 8.71139(16)
_cell_length_b 12.8031(2)
_cell_length_c 15.9144(3)
_cell_measurement_reflns_used 12223
_cell_measurement_temperature 173
_cell_measurement_theta_max 68.2
_cell_measurement_theta_min 3.0
_cell_volume 1602.57(5)
_computing_cell_refinement PROCESS-AUTO
_computing_data_collection PROCESS-AUTO
_computing_data_reduction CrystalStructure
_computing_publication_material 'CrystalStructure 3.8'
_computing_structure_refinement CRYSTALS
_computing_structure_solution SIR92
_diffrn_ambient_temperature 173
_diffrn_detector_area_resol_mean 10.00
_diffrn_measured_fraction_theta_full 0.977
_diffrn_measured_fraction_theta_max 0.977
_diffrn_measurement_device_type 'Rigaku RAXIS-RAPID'
_diffrn_measurement_method \w
_diffrn_radiation_type 'Cu K\a'
_diffrn_radiation_wavelength 1.54187
_diffrn_reflns_av_R_equivalents 0.042
_diffrn_reflns_limit_h_max 10
_diffrn_reflns_limit_h_min -10
_diffrn_reflns_limit_k_max 15
_diffrn_reflns_limit_k_min -15
_diffrn_reflns_limit_l_max 19
_diffrn_reflns_limit_l_min -19
_diffrn_reflns_number 17996
_diffrn_reflns_theta_full 68.22
_diffrn_reflns_theta_max 68.22
_exptl_absorpt_coefficient_mu 0.638
_exptl_absorpt_correction_T_max 0.938
_exptl_absorpt_correction_T_min 0.809
_exptl_absorpt_correction_type multi-scan
_exptl_absorpt_process_details
;
Higashi, T. (1995). Program for Absorption Correction.
Rigaku Corporation, Tokyo, Japan.
;
_exptl_crystal_colour yellow
_exptl_crystal_density_diffrn 1.375
_exptl_crystal_density_method 'not measured'
_exptl_crystal_description prism
_exptl_crystal_F_000 692.00
_exptl_crystal_size_max 0.10
_exptl_crystal_size_mid 0.10
_exptl_crystal_size_min 0.10
_refine_diff_density_max 0.64
_refine_diff_density_min -0.33
_refine_ls_extinction_method none
_refine_ls_goodness_of_fit_ref 1.018
_refine_ls_hydrogen_treatment refall
_refine_ls_number_parameters 498
_refine_ls_number_reflns 5736
_refine_ls_R_factor_gt 0.0463
_refine_ls_shift/su_max 0.0000
_refine_ls_structure_factor_coef Fsqd
_refine_ls_weighting_details 'w = 1/[1.0000\s(Fo^2^)]/(4Fo^2^)'
_refine_ls_weighting_scheme calc
_refine_ls_wR_factor_ref 0.1096
_reflns_number_gt 3261
_reflns_number_total 5736
_reflns_threshold_expression F^2^>2.0\s(F^2^)
_cod_data_source_file C0CC00454Esup1.cif
_cod_data_source_block yh042309
_cod_original_formula_sum 'C47 H29 N5 '
_cod_database_code 7111708

loop_
_symmetry_equiv_pos_site_id
_symmetry_equiv_pos_as_xyz
1 +X,+Y,+Z
2 -X,-Y,-Z

loop_
_atom_site_label
_atom_site_type_symbol
_atom_site_fract_x
_atom_site_fract_y
_atom_site_fract_z
_atom_site_U_iso_or_equiv
_atom_site_adp_type
_atom_site_occupancy
_atom_site_symmetry_multiplicity
_atom_site_calc_flag
_atom_site_refinement_flags
N(1) N 0.3996(2) 0.53770(15) 0.21153(12) 0.0253(5) Uani 1.00 1 d .
N(2) N -0.1815(2) 1.02733(16) 0.28159(13) 0.0313(5) Uani 1.00 1 d .
N(3) N -0.0910(2) 0.38224(15) 0.63176(12) 0.0281(5) Uani 1.00 1 d .
N(4) N 0.5794(2) 0.39536(15) 0.17663(12) 0.0267(5) Uani 1.00 1 d .
N(5) N 0.5508(2) 0.58950(15) 0.07211(12) 0.0272(5) Uani 1.00 1 d .
C(6) C 0.4720(2) 0.42881(19) 0.23153(15) 0.0245(6) Uani 1.00 1 d .
C(7) C 0.7404(2) 0.44800(19) 0.03796(15) 0.0255(6) Uani 1.00 1 d .
C(8) C 0.0058(2) 0.27038(18) 0.53764(14) 0.0243(6) Uani 1.00 1 d .
C(9) C 0.3635(2) 0.73586(18) 0.10096(14) 0.0245(6) Uani 1.00 1 d .
C(10) C 0.4418(2) 0.61406(18) 0.13041(15) 0.0247(6) Uani 1.00 1 d .
C(11) C 0.6170(2) 0.47876(19) 0.09854(15) 0.0256(6) Uani 1.00 1 d .
C(12) C -0.2625(2) 0.2772(2) 0.60302(16) 0.0325(6) Uani 1.00 1 d .
C(13) C 0.1516(2) 0.30858(17) 0.52383(14) 0.0235(6) Uani 1.00 1 d .
C(14) C 0.1773(2) 0.37999(17) 0.56803(14) 0.0239(6) Uani 1.00 1 d .
C(15) C -0.2083(2) 0.94601(19) 0.25297(15) 0.0279(6) Uani 1.00 1 d .
C(16) C 0.2739(2) 0.27900(18) 0.46099(14) 0.0243(6) Uani 1.00 1 d .
C(17) C -0.0326(2) 0.19406(19) 0.50001(16) 0.0310(6) Uani 1.00 1 d .
C(18) C 0.3405(2) 0.16498(19) 0.47812(15) 0.0297(6) Uani 1.00 1 d .
C(19) C 0.7839(2) 0.5320(2) -0.04448(15) 0.0292(6) Uani 1.00 1 d .
C(20) C 0.4508(2) 0.13825(19) 0.41781(15) 0.0300(6) Uani 1.00 1 d .
C(21) C 0.2482(2) 0.76975(18) 0.15621(15) 0.0254(6) Uani 1.00 1 d .
C(22) C 0.1756(2) 0.88474(19) 0.12778(15) 0.0266(6) Uani 1.00 1 d .
C(23) C -0.0388(2) 1.05975(19) 0.26245(15) 0.0287(6) Uani 1.00 1 d .
C(24) C -0.2934(2) 0.2043(2) 0.56635(16) 0.0341(7) Uani 1.00 1 d .
C(25) C 0.0540(2) 0.92844(18) 0.18419(15) 0.0255(6) Uani 1.00 1 d .
C(26) C 0.3232(2) 0.41651(19) 0.56573(15) 0.0294(6) Uani 1.00 1 d .
C(27) C -0.0932(2) 0.89343(18) 0.20448(14) 0.0240(6) Uani 1.00 1 d .
C(28) C 0.4293(2) 0.33838(18) 0.31870(14) 0.0230(6) Uani 1.00 1 d .
C(29) C 0.8197(2) 0.3356(2) 0.06389(16) 0.0294(6) Uani 1.00 1 d .
C(30) C -0.1124(2) 0.31077(18) 0.59187(14) 0.0250(6) Uani 1.00 1 d .
C(31) C 0.4068(2) 0.81570(19) 0.01665(16) 0.0323(6) Uani 1.00 1 d .
C(32) C 0.4965(2) 0.22400(19) 0.33899(15) 0.0284(6) Uani 1.00 1 d .
C(33) C 0.2166(2) 0.51932(19) 0.66234(16) 0.0326(7) Uani 1.00 1 d .
C(34) C 0.3195(2) 0.36485(19) 0.38036(15) 0.0248(6) Uani 1.00 1 d .
C(35) C 0.0510(2) 0.41378(18) 0.62198(15) 0.0258(6) Uani 1.00 1 d .
C(36) C 0.0757(2) 0.48555(19) 0.66786(15) 0.0308(6) Uani 1.00 1 d .
C(37) C -0.0107(3) 1.1475(2) 0.29058(16) 0.0357(7) Uani 1.00 1 d .
C(38) C 0.0841(2) 1.01314(18) 0.21411(15) 0.0263(6) Uani 1.00 1 d .
C(39) C 0.2194(2) 0.9624(2) 0.04195(16) 0.0315(6) Uani 1.00 1 d .
C(40) C 0.2300(2) 1.05477(19) 0.19792(16) 0.0325(6) Uani 1.00 1 d .
C(41) C -0.3604(2) 0.91559(19) 0.26880(15) 0.0314(6) Uani 1.00 1 d .
C(42) C -0.1382(2) 0.81129(18) 0.17559(15) 0.0293(6) Uani 1.00 1 d .
C(43) C 0.3338(2) 0.9286(2) -0.01273(16) 0.0348(7) Uani 1.00 1 d .
C(44) C 0.2514(3) 1.1390(2) 0.22578(16) 0.0360(7) Uani 1.00 1 d .
C(45) C -0.2844(2) 0.78354(19) 0.19208(16) 0.0311(6) Uani 1.00 1 d .
C(46) C 0.3423(2) 0.4835(2) 0.61079(15) 0.0318(7) Uani 1.00 1 d .
C(47) C 0.9061(2) 0.5044(2) -0.09821(16) 0.0331(7) Uani 1.00 1 d .
C(48) C -0.1762(2) 0.1615(2) 0.51451(17) 0.0363(7) Uani 1.00 1 d .
C(49) C -0.3977(2) 0.83647(19) 0.23942(15) 0.0314(6) Uani 1.00 1 d .
C(50) C 0.1293(3) 1.1853(2) 0.27333(17) 0.0375(7) Uani 1.00 1 d .
C(51) C 0.9427(2) 0.3088(2) 0.00968(17) 0.0354(7) Uani 1.00 1 d .
C(52) C 0.9872(2) 0.3934(2) -0.07084(17) 0.0348(7) Uani 1.00 1 d .
H(1) H -0.3425 0.3068 0.6366 0.037 Uiso 1.00 1 c R
H(2) H 0.0445 0.1652 0.4646 0.038 Uiso 1.00 1 c R
H(3) H 0.3094 0.1054 0.5321 0.035 Uiso 1.00 1 c R
H(4) H 0.7300 0.6086 -0.0627 0.035 Uiso 1.00 1 c R
H(5) H 0.4943 0.0602 0.4305 0.034 Uiso 1.00 1 c R
H(6) H 0.2170 0.7148 0.2131 0.032 Uiso 1.00 1 c R
H(7) H -0.3939 0.1818 0.5756 0.041 Uiso 1.00 1 c R
H(8) H 0.4084 0.3940 0.5311 0.034 Uiso 1.00 1 c R
H(9) H 0.7895 0.2775 0.1192 0.035 Uiso 1.00 1 c R
H(10) H 0.4872 0.7925 -0.0203 0.038 Uiso 1.00 1 c R
H(11) H 0.5742 0.2056 0.2984 0.033 Uiso 1.00 1 c R
H(12) H 0.2307 0.5671 0.6930 0.040 Uiso 1.00 1 c R
H(13) H 0.2746 0.4428 0.3670 0.030 Uiso 1.00 1 c R
H(14) H -0.0083 0.5094 0.7025 0.037 Uiso 1.00 1 c R
H(15) H -0.0920 1.1801 0.3215 0.044 Uiso 1.00 1 c R
H(16) H 0.1685 1.0399 0.0212 0.037 Uiso 1.00 1 c R
H(17) H 0.3126 1.0240 0.1665 0.038 Uiso 1.00 1 c R
H(18) H -0.4373 0.9508 0.3003 0.035 Uiso 1.00 1 c R
H(19) H -0.0630 0.7751 0.1441 0.034 Uiso 1.00 1 c R
H(20) H 0.3619 0.9829 -0.0707 0.038 Uiso 1.00 1 c R
H(21) H 0.3495 1.1655 0.2145 0.044 Uiso 1.00 1 c R
H(22) H -0.3113 0.7291 0.1716 0.036 Uiso 1.00 1 c R
H(23) H 0.4414 0.5058 0.6084 0.039 Uiso 1.00 1 c R
H(24) H 0.9344 0.5616 -0.1546 0.041 Uiso 1.00 1 c R
H(25) H -0.1984 0.1100 0.4894 0.045 Uiso 1.00 1 c R
H(26) H -0.5000 0.8167 0.2510 0.035 Uiso 1.00 1 c R
H(27) H 0.1456 1.2435 0.2929 0.047 Uiso 1.00 1 c R
H(28) H 0.9972 0.2324 0.0278 0.043 Uiso 1.00 1 c R
H(29) H 1.0728 0.3751 -0.1073 0.045 Uiso 1.00 1 c R

loop_
_atom_site_aniso_label
_atom_site_aniso_U_11
_atom_site_aniso_U_22
_atom_site_aniso_U_33
_atom_site_aniso_U_12
_atom_site_aniso_U_13
_atom_site_aniso_U_23
N(1) 0.0297(11) 0.0243(10) 0.0208(9) -0.0037(8) -0.0006(8) -0.0076(8)
N(2) 0.0335(12) 0.0298(11) 0.0295(11) 0.0001(9) -0.0009(9) -0.0124(9)
N(3) 0.0275(11) 0.0274(10) 0.0262(10) -0.0022(8) 0.0021(8) -0.0087(8)
N(4) 0.0266(11) 0.0276(10) 0.0250(10) -0.0027(8) 0.0031(8) -0.0108(8)
N(5) 0.0260(11) 0.0242(10) 0.0304(10) 0.0002(8) 0.0042(8) -0.0124(8)
C(6) 0.0242(13) 0.0254(12) 0.0264(12) -0.0047(10) 0.0004(10) -0.0125(9)
C(7) 0.0238(13) 0.0292(12) 0.0271(12) -0.0040(10) 0.0018(10) -0.0152(10)
C(8) 0.0248(13) 0.0214(11) 0.0225(11) -0.0015(9) 0.0026(9) -0.0057(9)
C(9) 0.0247(13) 0.0243(12) 0.0225(11) -0.0015(10) -0.0012(9) -0.0079(9)
C(10) 0.0247(13) 0.0244(12) 0.0244(11) -0.0022(10) -0.0035(10) -0.0089(9)
C(11) 0.0263(13) 0.0291(12) 0.0217(11) -0.0039(10) 0.0018(9) -0.0109(9)
C(12) 0.0266(14) 0.0346(13) 0.0313(13) -0.0053(11) 0.0037(10) -0.0083(10)
C(13) 0.0244(13) 0.0209(11) 0.0211(11) -0.0017(9) 0.0019(9) -0.0050(9)
C(14) 0.0248(13) 0.0204(11) 0.0215(11) 0.0014(9) -0.0012(9) -0.0048(9)
C(15) 0.0271(14) 0.0257(12) 0.0277(12) 0.0006(10) -0.0006(10) -0.0089(10)
C(16) 0.0268(13) 0.0255(12) 0.0196(11) -0.0016(10) -0.0032(9) -0.0080(9)
C(17) 0.0324(14) 0.0299(13) 0.0321(13) -0.0032(11) 0.0024(11) -0.0148(10)
C(18) 0.0335(14) 0.0269(12) 0.0266(12) -0.0062(10) 0.0026(10) -0.0083(10)
C(19) 0.0300(14) 0.0297(13) 0.0276(12) -0.0020(10) 0.0020(10) -0.0126(10)
C(20) 0.0374(15) 0.0249(12) 0.0242(12) 0.0023(10) -0.0026(10) -0.0084(10)
C(21) 0.0261(13) 0.0248(12) 0.0283(12) -0.0051(10) 0.0000(10) -0.0131(10)
C(22) 0.0249(13) 0.0284(12) 0.0270(12) -0.0032(10) -0.0006(10) -0.0116(10)
C(23) 0.0340(14) 0.0261(12) 0.0226(11) -0.0005(10) -0.0049(10) -0.0066(9)
C(24) 0.0285(14) 0.0411(14) 0.0325(13) -0.0123(11) 0.0019(11) -0.0118(11)
C(25) 0.0259(13) 0.0213(11) 0.0234(11) 0.0015(10) -0.0022(10) -0.0043(9)
C(26) 0.0264(14) 0.0304(13) 0.0295(12) -0.0047(10) 0.0038(10) -0.0106(10)
C(27) 0.0274(13) 0.0207(11) 0.0195(11) 0.0024(9) -0.0038(9) -0.0050(9)
C(28) 0.0227(13) 0.0230(11) 0.0224(11) -0.0024(10) 0.0003(9) -0.0086(9)
C(29) 0.0323(14) 0.0303(13) 0.0263(12) -0.0050(10) 0.0025(10) -0.0125(10)
C(30) 0.0258(13) 0.0230(11) 0.0223(11) -0.0010(9) -0.0006(9) -0.0058(9)
C(31) 0.0334(15) 0.0313(13) 0.0294(13) -0.0021(11) 0.0061(11) -0.0117(10)
C(32) 0.0249(13) 0.0309(13) 0.0278(12) 0.0014(10) 0.0040(10) -0.0130(10)
C(33) 0.0386(15) 0.0296(13) 0.0313(13) -0.0053(11) -0.0030(11) -0.0132(10)
C(34) 0.0228(12) 0.0245(12) 0.0290(12) -0.0010(10) -0.0019(10) -0.0132(10)
C(35) 0.0289(14) 0.0215(11) 0.0231(11) -0.0013(10) -0.0012(10) -0.0053(9)
C(36) 0.0329(15) 0.0297(13) 0.0288(12) 0.0008(11) 0.0004(11) -0.0130(10)
C(37) 0.0392(16) 0.0341(14) 0.0374(14) -0.0004(12) -0.0019(12) -0.0198(11)
C(38) 0.0263(13) 0.0243(12) 0.0261(12) 0.0010(10) -0.0007(10) -0.0096(9)
C(39) 0.0335(15) 0.0265(13) 0.0315(13) -0.0007(10) 0.0011(11) -0.0101(10)
C(40) 0.0300(14) 0.0298(13) 0.0343(13) -0.0003(11) -0.0012(11) -0.0105(11)
C(41) 0.0282(14) 0.0314(13) 0.0279(12) 0.0000(11) 0.0025(10) -0.0073(10)
C(42) 0.0314(14) 0.0228(12) 0.0318(13) -0.0012(10) 0.0024(10) -0.0108(10)
C(43) 0.0433(16) 0.0267(13) 0.0260(12) -0.0014(11) 0.0040(11) -0.0040(10)
C(44) 0.0381(16) 0.0344(14) 0.0377(14) -0.0102(11) -0.0012(12) -0.0142(11)
C(45) 0.0318(14) 0.0249(12) 0.0347(13) -0.0048(10) -0.0021(11) -0.0090(10)
C(46) 0.0324(15) 0.0358(14) 0.0295(13) -0.0102(11) 0.0001(11) -0.0131(10)
C(47) 0.0392(15) 0.0355(14) 0.0287(13) -0.0107(11) 0.0076(11) -0.0165(11)
C(48) 0.0346(15) 0.0382(14) 0.0405(15) -0.0107(12) 0.0006(12) -0.0181(11)
C(49) 0.0260(14) 0.0314(13) 0.0299(13) -0.0041(10) 0.0013(10) -0.0053(10)
C(50) 0.0460(17) 0.0342(14) 0.0374(14) -0.0076(12) -0.0035(12) -0.0180(11)
C(51) 0.0342(15) 0.0287(13) 0.0443(15) 0.0005(11) 0.0055(12) -0.0190(12)
C(52) 0.0330(15) 0.0400(14) 0.0401(14) -0.0064(11) 0.0101(11) -0.0271(12)

loop_
_atom_type_symbol
_atom_type_description
_atom_type_scat_dispersion_real
_atom_type_scat_dispersion_imag
_atom_type_scat_source
C C 0.018 0.009
;
International Tables for Crystallography
(1992, Vol. C, Tables 4.2.6.8 and 6.1.1.4)
;
H H 0.000 0.000
;
International Tables for Crystallography
(1992, Vol. C, Table 6.1.1.4)
;
N N 0.031 0.018
;
International Tables for Crystallography
(1992, Vol. C, Tables 4.2.6.8 and 6.1.1.4)
;

loop_
_geom_angle_atom_site_label_1
_geom_angle_atom_site_label_2
_geom_angle_atom_site_label_3
_geom_angle
_geom_angle_publ_flag
C(6) N(1) C(10) 114.92(19) yes
C(15) N(2) C(23) 117.2(2) yes
C(30) N(3) C(35) 117.7(2) yes
C(6) N(4) C(11) 115.87(18) yes
C(10) N(5) C(11) 115.63(16) yes
N(1) C(6) N(4) 124.52(17) yes
N(1) C(6) C(28) 118.50(19) yes
N(4) C(6) C(28) 116.96(18) yes
C(11) C(7) C(19) 120.41(19) yes
C(11) C(7) C(29) 120.47(17) yes
C(19) C(7) C(29) 119.1(2) yes
C(13) C(8) C(17) 124.0(2) yes
C(13) C(8) C(30) 118.4(2) yes
C(17) C(8) C(30) 117.6(2) yes
C(10) C(9) C(21) 120.80(16) yes
C(10) C(9) C(31) 119.0(2) yes
C(21) C(9) C(31) 120.19(19) yes
N(1) C(10) N(5) 124.87(18) yes
N(1) C(10) C(9) 118.70(19) yes
N(5) C(10) C(9) 116.43(16) yes
N(4) C(11) N(5) 124.1(2) yes
N(4) C(11) C(7) 118.20(19) yes
N(5) C(11) C(7) 117.67(17) yes
C(24) C(12) C(30) 121.2(2) yes
C(8) C(13) C(14) 118.5(2) yes
C(8) C(13) C(16) 121.0(2) yes
C(14) C(13) C(16) 120.4(2) yes
C(13) C(14) C(26) 123.9(2) yes
C(13) C(14) C(35) 118.3(2) yes
C(26) C(14) C(35) 117.8(2) yes
N(2) C(15) C(27) 123.4(2) yes
N(2) C(15) C(41) 117.6(2) yes
C(27) C(15) C(41) 119.0(2) yes
C(13) C(16) C(18) 121.41(17) yes
C(13) C(16) C(34) 120.40(18) yes
C(18) C(16) C(34) 118.1(2) yes
C(8) C(17) C(48) 121.4(2) yes
C(16) C(18) C(20) 120.89(18) yes
C(7) C(19) C(47) 120.2(2) yes
C(18) C(20) C(32) 120.5(2) yes
C(9) C(21) C(22) 120.24(17) yes
C(21) C(22) C(25) 123.44(17) yes
C(21) C(22) C(39) 118.2(2) yes
C(25) C(22) C(39) 118.35(19) yes
N(2) C(23) C(37) 117.6(2) yes
N(2) C(23) C(38) 123.9(2) yes
C(37) C(23) C(38) 118.5(2) yes
C(12) C(24) C(48) 120.2(2) yes
C(22) C(25) C(27) 122.2(2) yes
C(22) C(25) C(38) 119.4(2) yes
C(27) C(25) C(38) 118.4(2) yes
C(14) C(26) C(46) 121.6(2) yes
C(15) C(27) C(25) 118.9(2) yes
C(15) C(27) C(42) 117.7(2) yes
C(25) C(27) C(42) 123.3(2) yes
C(6) C(28) C(32) 119.7(2) yes
C(6) C(28) C(34) 121.13(19) yes
C(32) C(28) C(34) 119.15(17) yes
C(7) C(29) C(51) 120.26(19) yes
N(3) C(30) C(8) 123.5(2) yes
N(3) C(30) C(12) 117.4(2) yes
C(8) C(30) C(12) 119.1(2) yes
C(9) C(31) C(43) 120.0(2) yes
C(20) C(32) C(28) 120.0(2) yes
C(36) C(33) C(46) 120.1(2) yes
C(16) C(34) C(28) 121.3(2) yes
N(3) C(35) C(14) 123.5(2) yes
N(3) C(35) C(36) 117.6(2) yes
C(14) C(35) C(36) 118.9(2) yes
C(33) C(36) C(35) 120.9(2) yes
C(23) C(37) C(50) 121.2(2) yes
C(23) C(38) C(25) 118.2(2) yes
C(23) C(38) C(40) 118.5(2) yes
C(25) C(38) C(40) 123.3(2) yes
C(22) C(39) C(43) 121.4(2) yes
C(38) C(40) C(44) 120.9(2) yes
C(15) C(41) C(49) 121.0(2) yes
C(27) C(42) C(45) 122.0(2) yes
C(31) C(43) C(39) 119.91(19) yes
C(40) C(44) C(50) 120.4(2) yes
C(42) C(45) C(49) 120.0(2) yes
C(26) C(46) C(33) 120.8(2) yes
C(19) C(47) C(52) 120.41(19) yes
C(17) C(48) C(24) 120.5(2) yes
C(41) C(49) C(45) 120.4(2) yes
C(37) C(50) C(44) 120.4(2) yes
C(29) C(51) C(52) 120.1(2) yes
C(47) C(52) C(51) 119.8(2) yes
C(24) C(12) H(1) 119.6 no
C(30) C(12) H(1) 119.2 no
C(8) C(17) H(2) 119.1 no
C(48) C(17) H(2) 119.5 no
C(16) C(18) H(3) 119.2 no
C(20) C(18) H(3) 119.9 no
C(7) C(19) H(4) 119.5 no
C(47) C(19) H(4) 120.2 no
C(18) C(20) H(5) 119.7 no
C(32) C(20) H(5) 119.9 no
C(9) C(21) H(6) 120.1 no
C(22) C(21) H(6) 119.6 no
C(12) C(24) H(7) 119.9 no
C(48) C(24) H(7) 119.9 no
C(14) C(26) H(8) 118.9 no
C(46) C(26) H(8) 119.6 no
C(7) C(29) H(9) 119.7 no
C(51) C(29) H(9) 120.0 no
C(9) C(31) H(10) 119.9 no
C(43) C(31) H(10) 120.1 no
C(20) C(32) H(11) 120.3 no
C(28) C(32) H(11) 119.6 no
C(36) C(33) H(12) 119.8 no
C(46) C(33) H(12) 120.1 no
C(16) C(34) H(13) 119.5 no
C(28) C(34) H(13) 119.2 no
C(33) C(36) H(14) 120.0 no
C(35) C(36) H(14) 119.1 no
C(23) C(37) H(15) 119.2 no
C(50) C(37) H(15) 119.6 no
C(22) C(39) H(16) 118.9 no
C(43) C(39) H(16) 119.7 no
C(38) C(40) H(17) 119.2 no
C(44) C(40) H(17) 119.8 no
C(15) C(41) H(18) 119.3 no
C(49) C(41) H(18) 119.7 no
C(27) C(42) H(19) 118.7 no
C(45) C(42) H(19) 119.4 no
C(31) C(43) H(20) 120.1 no
C(39) C(43) H(20) 120.0 no
C(40) C(44) H(21) 119.7 no
C(50) C(44) H(21) 119.8 no
C(42) C(45) H(22) 120.1 no
C(49) C(45) H(22) 119.9 no
C(26) C(46) H(23) 119.5 no
C(33) C(46) H(23) 119.7 no
C(19) C(47) H(24) 119.9 no
C(52) C(47) H(24) 119.7 no
C(17) C(48) H(25) 119.8 no
C(24) C(48) H(25) 119.7 no
C(41) C(49) H(26) 119.8 no
C(45) C(49) H(26) 119.8 no
C(37) C(50) H(27) 119.8 no
C(44) C(50) H(27) 119.8 no
C(29) C(51) H(28) 120.1 no
C(52) C(51) H(28) 119.8 no
C(47) C(52) H(29) 120.2 no
C(51) C(52) H(29) 120.0 no

loop_
_geom_bond_atom_site_label_1
_geom_bond_atom_site_label_2
_geom_bond_distance
_geom_bond_publ_flag
N(1) C(6) 1.347(2) yes
N(1) C(10) 1.339(2) yes
N(2) C(15) 1.353(3) yes
N(2) C(23) 1.349(3) yes
N(3) C(30) 1.349(3) yes
N(3) C(35) 1.345(3) yes
N(4) C(6) 1.343(3) yes
N(4) C(11) 1.336(2) yes
N(5) C(10) 1.343(3) yes
N(5) C(11) 1.342(2) yes
C(6) C(28) 1.478(2) yes
C(7) C(11) 1.475(3) yes
C(7) C(19) 1.397(2) yes
C(7) C(29) 1.395(3) yes
C(8) C(13) 1.408(3) yes
C(8) C(17) 1.431(4) yes
C(8) C(30) 1.432(3) yes
C(9) C(10) 1.490(2) yes
C(9) C(21) 1.391(3) yes
C(9) C(31) 1.392(2) yes
C(12) C(24) 1.355(4) yes
C(12) C(30) 1.422(3) yes
C(13) C(14) 1.412(3) yes
C(13) C(16) 1.488(3) yes
C(14) C(26) 1.424(3) yes
C(14) C(35) 1.436(3) yes
C(15) C(27) 1.436(3) yes
C(15) C(41) 1.419(3) yes
C(16) C(18) 1.398(3) yes
C(16) C(34) 1.397(2) yes
C(17) C(48) 1.358(3) yes
C(18) C(20) 1.383(3) yes
C(19) C(47) 1.380(3) yes
C(20) C(32) 1.380(2) yes
C(21) C(22) 1.402(2) yes
C(22) C(25) 1.493(3) yes
C(22) C(39) 1.399(2) yes
C(23) C(37) 1.429(4) yes
C(23) C(38) 1.434(3) yes
C(24) C(48) 1.416(3) yes
C(25) C(27) 1.399(3) yes
C(25) C(38) 1.417(3) yes
C(26) C(46) 1.356(4) yes
C(27) C(42) 1.428(3) yes
C(28) C(32) 1.395(3) yes
C(28) C(34) 1.395(3) yes
C(29) C(51) 1.386(3) yes
C(31) C(43) 1.381(3) yes
C(33) C(36) 1.357(3) yes
C(33) C(46) 1.419(3) yes
C(35) C(36) 1.434(4) yes
C(37) C(50) 1.356(3) yes
C(38) C(40) 1.426(3) yes
C(39) C(43) 1.379(3) yes
C(40) C(44) 1.364(4) yes
C(41) C(49) 1.369(4) yes
C(42) C(45) 1.356(3) yes
C(44) C(50) 1.420(3) yes
C(45) C(49) 1.418(3) yes
C(47) C(52) 1.385(3) yes
C(51) C(52) 1.385(3) yes
C(12) H(1) 0.950 no
C(17) H(2) 0.950 no
C(18) H(3) 0.950 no
C(19) H(4) 0.950 no
C(20) H(5) 0.950 no
C(21) H(6) 0.950 no
C(24) H(7) 0.950 no
C(26) H(8) 0.950 no
C(29) H(9) 0.950 no
C(31) H(10) 0.950 no
C(32) H(11) 0.950 no
C(33) H(12) 0.950 no
C(34) H(13) 0.950 no
C(36) H(14) 0.950 no
C(37) H(15) 0.950 no
C(39) H(16) 0.950 no
C(40) H(17) 0.950 no
C(41) H(18) 0.950 no
C(42) H(19) 0.950 no
C(43) H(20) 0.950 no
C(44) H(21) 0.950 no
C(45) H(22) 0.950 no
C(46) H(23) 0.950 no
C(47) H(24) 0.950 no
C(48) H(25) 0.950 no
C(49) H(26) 0.950 no
C(50) H(27) 0.950 no
C(51) H(28) 0.950 no
C(52) H(29) 0.950 no

loop_
_geom_contact_atom_site_label_1
_geom_contact_atom_site_label_2
_geom_contact_distance
_geom_contact_site_symmetry_2
N(1) C(47) 3.592(3) 2_665
N(3) C(14) 3.457(2) 2_566
N(3) C(21) 3.446(2) 2_566
N(3) C(34) 3.426(2) 2_566
N(5) C(7) 3.428(3) 2_665
C(7) N(5) 3.428(3) 2_665
C(7) C(47) 3.539(3) 2_765
C(7) C(52) 3.587(4) 2_765
C(8) C(36) 3.544(2) 2_566
C(9) C(51) 3.586(3) 2_665
C(12) C(46) 3.595(2) 2_566
C(14) N(3) 3.457(2) 2_566
C(17) C(37) 3.592(4) 1_545
C(19) C(47) 3.555(3) 2_765
C(19) C(52) 3.329(4) 2_765
C(20) C(20) 3.486(2) 2_656
C(21) N(3) 3.446(2) 2_566
C(26) C(49) 3.499(2) 2_566
C(32) C(44) 3.489(4) 1_545
C(34) N(3) 3.426(2) 2_566
C(35) C(42) 3.410(2) 2_566
C(35) C(45) 3.569(2) 2_566
C(36) C(8) 3.544(2) 2_566
C(36) C(45) 3.555(2) 2_566
C(37) C(17) 3.592(4) 1_565
C(39) C(42) 3.565(2) 2_575
C(42) C(35) 3.410(2) 2_566
C(42) C(39) 3.565(2) 2_575
C(42) C(43) 3.569(2) 2_575
C(43) C(42) 3.569(2) 2_575
C(44) C(32) 3.489(4) 1_565
C(45) C(35) 3.569(2) 2_566
C(45) C(36) 3.555(2) 2_566
C(46) C(12) 3.595(2) 2_566
C(47) N(1) 3.592(3) 2_665
C(47) C(7) 3.539(3) 2_765
C(47) C(19) 3.555(3) 2_765
C(49) C(26) 3.499(2) 2_566
C(51) C(9) 3.586(3) 2_665
C(52) C(7) 3.587(4) 2_765
C(52) C(19) 3.329(4) 2_765
N(1) H(12) 3.509 2_666
N(1) H(23) 3.117 2_666
N(2) H(3) 2.991 2_566
N(2) H(5) 3.571 1_465
N(2) H(9) 3.209 1_465
N(2) H(11) 2.901 1_465
N(3) H(6) 2.522 2_566
N(3) H(13) 2.511 2_566
N(3) H(19) 3.592 2_566
N(4) H(4) 3.417 2_665
N(4) H(12) 3.009 2_666
N(5) H(22) 3.247 1_655
N(5) H(29) 3.519 2_765
C(6) H(4) 3.583 2_665
C(6) H(12) 2.982 2_666
C(6) H(23) 3.173 2_666
C(7) H(24) 3.501 2_765
C(7) H(29) 3.560 2_765
C(9) H(22) 3.127 1_655
C(9) H(26) 3.342 1_655
C(10) H(22) 3.069 1_655
C(11) H(4) 3.577 2_665
C(11) H(12) 3.492 2_666
C(11) H(29) 3.597 2_765
C(12) H(6) 3.037 2_566
C(12) H(8) 3.087 1_455
C(12) H(23) 3.557 1_455
C(12) H(26) 2.971 2_466
C(15) H(3) 3.275 2_566
C(15) H(20) 3.050 2_575
C(16) H(7) 3.352 1_655
C(16) H(14) 3.585 2_566
C(16) H(27) 3.221 1_545
C(17) H(15) 3.017 1_545
C(17) H(27) 3.367 1_545
C(18) H(5) 2.848 2_656
C(18) H(7) 2.998 1_655
C(18) H(18) 3.372 2_566
C(18) H(27) 3.264 1_545
C(19) H(29) 3.498 2_765
C(20) H(3) 3.278 2_656
C(20) H(5) 2.732 2_656
C(20) H(7) 3.244 1_655
C(20) H(18) 3.541 1_645
C(20) H(21) 3.309 1_545
C(20) H(25) 3.280 1_655
C(20) H(27) 3.241 1_545
C(21) H(1) 3.197 2_566
C(21) H(26) 3.054 1_655
C(22) H(26) 3.389 1_655
C(23) H(9) 3.062 1_465
C(23) H(28) 3.523 1_465
C(24) H(8) 3.146 1_455
C(24) H(18) 3.359 2_466
C(24) H(26) 3.201 2_466
C(26) H(1) 3.109 1_655
C(26) H(7) 3.486 1_655
C(26) H(8) 3.477 2_666
C(26) H(23) 3.205 2_666
C(26) H(26) 3.488 2_566
C(27) H(16) 3.451 2_575
C(27) H(20) 3.088 2_575
C(28) H(12) 3.359 2_666
C(28) H(21) 3.439 1_545
C(28) H(23) 3.083 2_666
C(28) H(27) 3.072 1_545
C(29) H(24) 3.400 2_765
C(30) H(6) 3.049 2_566
C(30) H(13) 3.494 2_566
C(31) H(9) 3.543 2_665
C(31) H(22) 3.382 1_655
C(32) H(15) 3.526 1_645
C(32) H(21) 2.858 1_545
C(32) H(25) 3.473 1_655
C(32) H(27) 3.160 1_545
C(33) H(22) 3.261 2_566
C(34) H(14) 3.026 2_566
C(34) H(23) 2.945 2_666
C(34) H(27) 3.105 1_545
C(35) H(6) 3.431 2_566
C(35) H(13) 3.116 2_566
C(35) H(19) 3.548 2_566
C(36) H(13) 3.064 2_566
C(36) H(19) 3.503 2_566
C(36) H(22) 3.432 2_566
C(36) H(24) 3.388 1_456
C(36) H(29) 3.286 1_456
C(37) H(2) 2.960 1_565
C(37) H(9) 3.095 1_465
C(37) H(11) 3.557 1_465
C(37) H(25) 3.307 1_565
C(38) H(28) 3.218 1_465
C(39) H(28) 3.578 1_465
C(40) H(18) 3.268 1_655
C(40) H(26) 3.363 1_655
C(40) H(28) 3.347 1_465
C(41) H(3) 3.144 2_566
C(41) H(7) 3.116 2_466
C(41) H(17) 3.229 1_455
C(41) H(20) 2.897 2_575
C(41) H(21) 3.565 1_455
C(42) H(16) 2.962 2_575
C(42) H(20) 2.976 2_575
C(42) H(28) 3.559 2_665
C(42) H(29) 2.938 2_665
C(44) H(4) 3.268 2_675
C(44) H(11) 3.506 1_565
C(44) H(18) 3.256 1_655
C(45) H(16) 3.421 2_575
C(45) H(20) 2.846 2_575
C(45) H(29) 3.106 2_665
C(46) H(1) 3.174 1_655
C(46) H(8) 3.115 2_666
C(46) H(22) 3.478 2_566
C(47) H(14) 3.161 1_654
C(47) H(27) 3.474 2_675
C(48) H(15) 3.008 1_545
C(49) H(1) 3.179 2_466
C(49) H(7) 3.246 2_466
C(49) H(17) 3.112 1_455
C(49) H(20) 2.799 2_575
C(50) H(2) 2.978 1_565
C(50) H(24) 3.017 2_675
C(51) H(4) 3.500 2_765
C(51) H(16) 3.588 1_645
C(51) H(19) 3.063 2_665
C(52) H(4) 3.405 2_765
C(52) H(14) 3.313 1_654
C(52) H(19) 2.786 2_665
C(52) H(22) 3.530 2_665
H(1) C(21) 3.197 2_566
H(1) C(26) 3.109 1_455
H(1) C(46) 3.174 1_455
H(1) C(49) 3.179 2_466
H(1) H(6) 2.628 2_566
H(1) H(8) 2.676 1_455
H(1) H(13) 3.342 2_566
H(1) H(23) 2.788 1_455
H(1) H(26) 2.372 2_466
H(2) C(37) 2.960 1_545
H(2) C(50) 2.978 1_545
H(2) H(15) 2.601 1_545
H(2) H(25) 3.346 2_556
H(2) H(27) 2.629 1_545
H(3) N(2) 2.991 2_566
H(3) C(15) 3.275 2_566
H(3) C(20) 3.278 2_656
H(3) C(41) 3.144 2_566
H(3) H(5) 2.381 2_656
H(3) H(7) 3.152 1_655
H(3) H(18) 2.771 2_566
H(3) H(25) 3.230 2_556
H(4) N(4) 3.417 2_665
H(4) C(6) 3.583 2_665
H(4) C(11) 3.577 2_665
H(4) C(44) 3.268 2_675
H(4) C(51) 3.500 2_765
H(4) C(52) 3.405 2_765
H(4) H(21) 2.962 2_675
H(4) H(27) 3.553 2_675
H(4) H(29) 3.441 2_765
H(5) N(2) 3.571 1_645
H(5) C(18) 2.848 2_656
H(5) C(20) 2.732 2_656
H(5) H(3) 2.381 2_656
H(5) H(5) 2.139 2_656
H(5) H(7) 3.544 1_655
H(5) H(7) 3.407 2_556
H(5) H(18) 2.890 1_645
H(5) H(21) 3.440 1_545
H(5) H(25) 3.171 1_655
H(5) H(25) 3.490 2_556
H(6) N(3) 2.522 2_566
H(6) C(12) 3.037 2_566
H(6) C(30) 3.049 2_566
H(6) C(35) 3.431 2_566
H(6) H(1) 2.628 2_566
H(6) H(14) 3.420 2_566
H(6) H(26) 3.200 1_655
H(7) C(16) 3.352 1_455
H(7) C(18) 2.998 1_455
H(7) C(20) 3.244 1_455
H(7) C(26) 3.486 1_455
H(7) C(41) 3.116 2_466
H(7) C(49) 3.246 2_466
H(7) H(3) 3.152 1_455
H(7) H(5) 3.544 1_455
H(7) H(5) 3.407 2_556
H(7) H(8) 2.807 1_455
H(7) H(18) 2.570 2_466
H(7) H(26) 2.826 2_466
H(8) C(12) 3.087 1_655
H(8) C(24) 3.146 1_655
H(8) C(26) 3.477 2_666
H(8) C(46) 3.115 2_666
H(8) H(1) 2.676 1_655
H(8) H(7) 2.807 1_655
H(8) H(8) 3.166 2_666
H(8) H(23) 2.459 2_666
H(8) H(26) 3.511 2_566
H(9) N(2) 3.209 1_645
H(9) C(23) 3.062 1_645
H(9) C(31) 3.543 2_665
H(9) C(37) 3.095 1_645
H(9) H(10) 3.429 2_665
H(9) H(15) 3.168 1_645
H(10) H(9) 3.429 2_665
H(10) H(17) 3.211 2_675
H(10) H(21) 3.151 2_675
H(10) H(22) 3.419 1_655
H(11) N(2) 2.901 1_645
H(11) C(37) 3.557 1_645
H(11) C(44) 3.506 1_545
H(11) H(15) 2.911 1_645
H(11) H(18) 3.271 1_645
H(11) H(21) 2.706 1_545
H(11) H(25) 3.474 1_655
H(12) N(1) 3.509 2_666
H(12) N(4) 3.009 2_666
H(12) C(6) 2.982 2_666
H(12) C(11) 3.492 2_666
H(12) C(28) 3.359 2_666
H(12) H(15) 3.169 2_576
H(12) H(22) 3.522 2_566
H(12) H(24) 3.347 1_456
H(12) H(29) 3.492 1_456
H(13) N(3) 2.511 2_566
H(13) C(30) 3.494 2_566
H(13) C(35) 3.116 2_566
H(13) C(36) 3.064 2_566
H(13) H(1) 3.342 2_566
H(13) H(14) 2.541 2_566
H(13) H(23) 2.775 2_666
H(13) H(27) 3.585 1_545
H(14) C(16) 3.585 2_566
H(14) C(34) 3.026 2_566
H(14) C(47) 3.161 1_456
H(14) C(52) 3.313 1_456
H(14) H(6) 3.420 2_566
H(14) H(13) 2.541 2_566
H(14) H(19) 3.475 2_566
H(14) H(24) 2.592 1_456
H(14) H(27) 3.199 2_576
H(14) H(29) 2.916 1_456
H(15) C(17) 3.017 1_565
H(15) C(32) 3.526 1_465
H(15) C(48) 3.008 1_565
H(15) H(2) 2.601 1_565
H(15) H(9) 3.168 1_465
H(15) H(11) 2.911 1_465
H(15) H(12) 3.169 2_576
H(15) H(25) 2.588 1_565
H(16) C(27) 3.451 2_575
H(16) C(42) 2.962 2_575
H(16) C(45) 3.421 2_575
H(16) C(51) 3.588 1_465
H(16) H(16) 3.486 2_575
H(16) H(19) 2.856 2_575
H(16) H(28) 2.674 1_465
H(17) C(41) 3.229 1_655
H(17) C(49) 3.112 1_655
H(17) H(10) 3.211 2_675
H(17) H(18) 2.966 1_655
H(17) H(20) 3.082 2_675
H(17) H(26) 2.753 1_655
H(18) C(18) 3.372 2_566
H(18) C(20) 3.541 1_465
H(18) C(24) 3.359 2_466
H(18) C(40) 3.268 1_455
H(18) C(44) 3.256 1_455
H(18) H(3) 2.771 2_566
H(18) H(5) 2.890 1_465
H(18) H(7) 2.570 2_466
H(18) H(11) 3.271 1_465
H(18) H(17) 2.966 1_455
H(18) H(20) 3.429 2_575
H(18) H(21) 2.929 1_455
H(19) N(3) 3.592 2_566
H(19) C(35) 3.548 2_566
H(19) C(36) 3.503 2_566
H(19) C(51) 3.063 2_665
H(19) C(52) 2.786 2_665
H(19) H(14) 3.475 2_566
H(19) H(16) 2.856 2_575
H(19) H(20) 3.548 2_575
H(19) H(28) 2.773 2_665
H(19) H(29) 2.238 2_665
H(20) C(15) 3.050 2_575
H(20) C(27) 3.088 2_575
H(20) C(41) 2.897 2_575
H(20) C(42) 2.976 2_575
H(20) C(45) 2.846 2_575
H(20) C(49) 2.799 2_575
H(20) H(17) 3.082 2_675
H(20) H(18) 3.429 2_575
H(20) H(19) 3.548 2_575
H(20) H(22) 3.354 2_575
H(20) H(26) 3.294 2_575
H(21) C(20) 3.309 1_565
H(21) C(28) 3.439 1_565
H(21) C(32) 2.858 1_565
H(21) C(41) 3.565 1_655
H(21) H(4) 2.962 2_675
H(21) H(5) 3.440 1_565
H(21) H(10) 3.151 2_675
H(21) H(11) 2.706 1_565
H(21) H(18) 2.929 1_655
H(22) N(5) 3.247 1_455
H(22) C(9) 3.127 1_455
H(22) C(10) 3.069 1_455
H(22) C(31) 3.382 1_455
H(22) C(33) 3.261 2_566
H(22) C(36) 3.432 2_566
H(22) C(46) 3.478 2_566
H(22) C(52) 3.530 2_665
H(22) H(10) 3.419 1_455
H(22) H(12) 3.522 2_566
H(22) H(20) 3.354 2_575
H(22) H(29) 2.605 2_665
H(23) N(1) 3.117 2_666
H(23) C(6) 3.173 2_666
H(23) C(12) 3.557 1_655
H(23) C(26) 3.205 2_666
H(23) C(28) 3.083 2_666
H(23) C(34) 2.945 2_666
H(23) H(1) 2.788 1_655
H(23) H(8) 2.459 2_666
H(23) H(13) 2.775 2_666
H(23) H(23) 3.550 2_666
H(24) C(7) 3.501 2_765
H(24) C(29) 3.400 2_765
H(24) C(36) 3.388 1_654
H(24) C(50) 3.017 2_675
H(24) H(12) 3.347 1_654
H(24) H(14) 2.592 1_654
H(24) H(27) 2.626 2_675
H(25) C(20) 3.280 1_455
H(25) C(32) 3.473 1_455
H(25) C(37) 3.307 1_545
H(25) H(2) 3.346 2_556
H(25) H(3) 3.230 2_556
H(25) H(5) 3.171 1_455
H(25) H(5) 3.490 2_556
H(25) H(11) 3.474 1_455
H(25) H(15) 2.588 1_545
H(26) C(9) 3.342 1_455
H(26) C(12) 2.971 2_466
H(26) C(21) 3.054 1_455
H(26) C(22) 3.389 1_455
H(26) C(24) 3.201 2_466
H(26) C(26) 3.488 2_566
H(26) C(40) 3.363 1_455
H(26) H(1) 2.372 2_466
H(26) H(6) 3.200 1_455
H(26) H(7) 2.826 2_466
H(26) H(8) 3.511 2_566
H(26) H(17) 2.753 1_455
H(26) H(20) 3.294 2_575
H(27) C(16) 3.221 1_565
H(27) C(17) 3.367 1_565
H(27) C(18) 3.264 1_565
H(27) C(20) 3.241 1_565
H(27) C(28) 3.072 1_565
H(27) C(32) 3.160 1_565
H(27) C(34) 3.105 1_565
H(27) C(47) 3.474 2_675
H(27) H(2) 2.629 1_565
H(27) H(4) 3.553 2_675
H(27) H(13) 3.585 1_565
H(27) H(14) 3.199 2_576
H(27) H(24) 2.626 2_675
H(28) C(23) 3.523 1_645
H(28) C(38) 3.218 1_645
H(28) C(39) 3.578 1_645
H(28) C(40) 3.347 1_645
H(28) C(42) 3.559 2_665
H(28) H(16) 2.674 1_645
H(28) H(19) 2.773 2_665
H(29) N(5) 3.519 2_765
H(29) C(7) 3.560 2_765
H(29) C(11) 3.597 2_765
H(29) C(19) 3.498 2_765
H(29) C(36) 3.286 1_654
H(29) C(42) 2.938 2_665
H(29) C(45) 3.106 2_665
H(29) H(4) 3.441 2_765
H(29) H(12) 3.492 1_654
H(29) H(14) 2.916 1_654
H(29) H(19) 2.238 2_665
H(29) H(22) 2.605 2_665

loop_
_geom_torsion_atom_site_label_1
_geom_torsion_atom_site_label_2
_geom_torsion_atom_site_label_3
_geom_torsion_atom_site_label_4
_geom_torsion
C(6) N(1) C(10) N(5) -2.1(3)
C(6) N(1) C(10) C(9) 177.8(2)
C(10) N(1) C(6) N(4) 0.2(3)
C(10) N(1) C(6) C(28) -178.4(2)
C(15) N(2) C(23) C(37) 178.62(17)
C(15) N(2) C(23) C(38) -0.0(2)
C(23) N(2) C(15) C(27) 0.3(2)
C(23) N(2) C(15) C(41) -176.93(17)
C(30) N(3) C(35) C(14) 3.1(2)
C(30) N(3) C(35) C(36) -177.24(16)
C(35) N(3) C(30) C(8) -2.2(2)
C(35) N(3) C(30) C(12) 179.58(16)
C(6) N(4) C(11) N(5) -2.3(3)
C(6) N(4) C(11) C(7) 176.7(2)
C(11) N(4) C(6) N(1) 1.9(3)
C(11) N(4) C(6) C(28) -179.5(2)
C(10) N(5) C(11) N(4) 0.6(3)
C(10) N(5) C(11) C(7) -178.4(2)
C(11) N(5) C(10) N(1) 1.7(3)
C(11) N(5) C(10) C(9) -178.2(2)
N(1) C(6) C(28) C(32) 176.7(2)
N(1) C(6) C(28) C(34) -1.6(3)
N(4) C(6) C(28) C(32) -2.0(3)
N(4) C(6) C(28) C(34) 179.7(2)
C(11) C(7) C(19) C(47) 175.9(2)
C(19) C(7) C(11) N(4) 179.9(2)
C(19) C(7) C(11) N(5) -1.0(3)
C(11) C(7) C(29) C(51) -175.6(2)
C(29) C(7) C(11) N(4) -2.7(3)
C(29) C(7) C(11) N(5) 176.5(2)
C(19) C(7) C(29) C(51) 1.8(4)
C(29) C(7) C(19) C(47) -1.6(4)
C(13) C(8) C(17) C(48) -178.98(18)
C(17) C(8) C(13) C(14) -177.30(17)
C(17) C(8) C(13) C(16) 5.4(2)
C(13) C(8) C(30) N(3) -1.1(2)
C(13) C(8) C(30) C(12) 177.17(16)
C(30) C(8) C(13) C(14) 3.3(2)
C(30) C(8) C(13) C(16) -174.03(15)
C(17) C(8) C(30) N(3) 179.51(16)
C(17) C(8) C(30) C(12) -2.3(2)
C(30) C(8) C(17) C(48) 0.4(2)
C(10) C(9) C(21) C(22) 179.9(2)
C(21) C(9) C(10) N(1) -0.4(3)
C(21) C(9) C(10) N(5) 179.5(2)
C(10) C(9) C(31) C(43) 178.9(2)
C(31) C(9) C(10) N(1) -179.9(2)
C(31) C(9) C(10) N(5) -0.0(2)
C(21) C(9) C(31) C(43) -0.7(4)
C(31) C(9) C(21) C(22) -0.6(3)
C(24) C(12) C(30) N(3) -179.05(17)
C(24) C(12) C(30) C(8) 2.6(2)
C(30) C(12) C(24) C(48) -1.0(3)
C(8) C(13) C(14) C(26) 174.64(16)
C(8) C(13) C(14) C(35) -2.4(2)
C(8) C(13) C(16) C(18) -63.2(2)
C(8) C(13) C(16) C(34) 113.5(2)
C(14) C(13) C(16) C(18) 119.5(2)
C(14) C(13) C(16) C(34) -63.8(2)
C(16) C(13) C(14) C(26) -8.0(2)
C(16) C(13) C(14) C(35) 174.92(15)
C(13) C(14) C(26) C(46) -178.79(17)
C(13) C(14) C(35) N(3) -0.9(2)
C(13) C(14) C(35) C(36) 179.52(16)
C(26) C(14) C(35) N(3) -178.12(16)
C(26) C(14) C(35) C(36) 2.3(2)
C(35) C(14) C(26) C(46) -1.7(2)
N(2) C(15) C(27) C(25) -0.9(2)
N(2) C(15) C(27) C(42) -178.04(17)
N(2) C(15) C(41) C(49) 178.06(17)
C(27) C(15) C(41) C(49) 0.7(2)
C(41) C(15) C(27) C(25) 176.28(17)
C(41) C(15) C(27) C(42) -0.8(2)
C(13) C(16) C(18) C(20) 178.1(2)
C(13) C(16) C(34) C(28) -177.4(2)
C(18) C(16) C(34) C(28) -0.5(3)
C(34) C(16) C(18) C(20) 1.3(3)
C(8) C(17) C(48) C(24) 1.2(3)
C(16) C(18) C(20) C(32) -0.4(4)
C(7) C(19) C(47) C(52) -0.2(4)
C(18) C(20) C(32) C(28) -1.3(4)
C(9) C(21) C(22) C(25) -178.3(2)
C(9) C(21) C(22) C(39) 1.9(3)
C(21) C(22) C(25) C(27) -66.3(3)
C(21) C(22) C(25) C(38) 117.4(2)
C(21) C(22) C(39) C(43) -1.9(4)
C(25) C(22) C(39) C(43) 178.3(2)
C(39) C(22) C(25) C(27) 113.5(2)
C(39) C(22) C(25) C(38) -62.8(3)
N(2) C(23) C(37) C(50) -179.54(19)
N(2) C(23) C(38) C(25) 0.3(2)
N(2) C(23) C(38) C(40) 179.87(18)
C(37) C(23) C(38) C(25) -178.29(17)
C(37) C(23) C(38) C(40) 1.2(2)
C(38) C(23) C(37) C(50) -0.8(3)
C(12) C(24) C(48) C(17) -0.9(3)
C(22) C(25) C(27) C(15) -175.13(17)
C(22) C(25) C(27) C(42) 1.8(2)
C(22) C(25) C(38) C(23) 175.51(17)
C(22) C(25) C(38) C(40) -4.0(2)
C(27) C(25) C(38) C(23) -0.9(2)
C(27) C(25) C(38) C(40) 179.56(18)
C(38) C(25) C(27) C(15) 1.2(2)
C(38) C(25) C(27) C(42) 178.13(17)
C(14) C(26) C(46) C(33) 0.2(2)
C(15) C(27) C(42) C(45) 0.5(2)
C(25) C(27) C(42) C(45) -176.43(18)
C(6) C(28) C(32) C(20) -176.4(2)
C(6) C(28) C(34) C(16) 177.3(2)
C(32) C(28) C(34) C(16) -1.1(3)
C(34) C(28) C(32) C(20) 2.0(3)
C(7) C(29) C(51) C(52) -0.3(4)
C(9) C(31) C(43) C(39) 0.7(4)
C(36) C(33) C(46) C(26) 0.7(2)
C(46) C(33) C(36) C(35) -0.1(2)
N(3) C(35) C(36) C(33) 178.95(17)
C(14) C(35) C(36) C(33) -1.4(2)
C(23) C(37) C(50) C(44) 0.6(3)
C(23) C(38) C(40) C(44) -1.5(2)
C(25) C(38) C(40) C(44) 177.99(19)
C(22) C(39) C(43) C(31) 0.6(4)
C(38) C(40) C(44) C(50) 1.3(3)
C(15) C(41) C(49) C(45) -0.2(2)
C(27) C(42) C(45) C(49) -0.1(2)
C(40) C(44) C(50) C(37) -0.9(3)
C(42) C(45) C(49) C(41) -0.1(2)
C(19) C(47) C(52) C(51) 1.8(4)
C(29) C(51) C(52) C(47) -1.5(4)
